data_1530771
loop_
_publ_author_name
'Simonov, M.A.'
'Belokoneva, E.L.'
'Egorov-Tismenko, Yu.K.'
'Belov, N.V.'

_publ_section_title
;
 The crystal structure of Clinohedrite Ca Zn (Si O4) (H2 O)
;
_journal_name_full 'Doklady Akademii Nauk SSSR'
_journal_page_first 334
_journal_page_last 337
_journal_volume 237
_journal_year 1977
_chemical_formula_sum 'Ca H2 O5 Si Zn'
_chemical_name_systematic 'Ca Zn (Si O4) (H2 O)'
_space_group_IT_number 9
_symmetry_space_group_name_Hall 'C -2yc'
_symmetry_space_group_name_H-M 'C 1 c 1'
_cell_angle_alpha 90
_cell_angle_beta 103.39
_cell_angle_gamma 90
_cell_formula_units_Z 4
_cell_length_a 5.131
_cell_length_b 15.928
_cell_length_c 5.422
_cell_volume 431.076
_citation_journal_id_ASTM DANKAS
_cod_data_source_file Simonov_DANKAS_1977_364.cif
_cod_data_source_block H2Ca1O5Si1Zn1
_cod_original_cell_volume 431.0758
_cod_original_formula_sum 'H2 Ca1 O5 Si1 Zn1'
_cod_database_code 1530771

loop_
_symmetry_equiv_pos_as_xyz
x,y,z
x,-y,z+1/2
x+1/2,y+1/2,z
x+1/2,-y+1/2,z+1/2

loop_
_atom_site_label
_atom_site_type_symbol
_atom_site_fract_x
_atom_site_fract_y
_atom_site_fract_z
_atom_site_occupancy
_atom_site_U_iso_or_equiv
O4 O-2 0.1175 0.3403 0.8141 1 0.0
Si1 Si+4 0.0048 0.3616 0.5178 1 0.0
O5 O-2 0.0962 0.4543 0.446 1 0.0
O1 O-2 0.1324 0.041 0.3547 1 0.0
H1 H+1 0.138 0.093 0.186 1 0.0
O2 O-2 0.13 0.2928 0.3461 1 0.0
H2 H+1 0.348 0.026 0.42 1 0.0
Zn1 Zn+2 0 0.24936 0 1 0.0
O3 O-2 0.1776 0.1439 0.9486 1 0.0
Ca1 Ca+2 0.3418 0.42768 0.1384 1 0.0
